data_7154968
loop_
_publ_author_name
'Marques, A.-S.'
'Giardinetti, M.'
'Marrot, J.'
'Coeffard, V.'
'Moreau, X.'
'Greck, C.'

_publ_section_title
;
 Construction of enantioenriched polysubstituted hexahydropyridazines via
 a sequential multicatalytic process merging palladium catalysis and
 aminocatalysis.
;
_journal_issue 10
_journal_name_full 'Organic &amp; biomolecular chemistry'
_journal_page_first 2828
_journal_page_last 2832
_journal_paper_doi 10.1039/c5ob02437d
_journal_volume 14
_journal_year 2016
_chemical_absolute_configuration ad
_chemical_formula_sum 'C29 H35 F N2 O5'
_chemical_formula_weight 510.59
_space_group_crystal_system orthorhombic
_space_group_IT_number 19
_space_group_name_Hall 'P 2ac 2ab'
_space_group_name_H-M_alt 'P 21 21 21'
_symmetry_space_group_name_Hall 'P 2ac 2ab'
_symmetry_space_group_name_H-M 'P 21 21 21'
_atom_sites_solution_hydrogens geom
_audit_creation_method SHELXL-2014/7
_audit_update_record
;
2015-11-25 deposited with the CCDC.
2016-02-08 downloaded from the CCDC.
;
_cell_angle_alpha 90
_cell_angle_beta 90
_cell_angle_gamma 90
_cell_formula_units_Z 4
_cell_length_a 9.7463(5)
_cell_length_b 11.9704(5)
_cell_length_c 24.3772(13)
_cell_measurement_reflns_used 9500
_cell_measurement_temperature 200(2)
_cell_measurement_theta_max 28.48
_cell_measurement_theta_min 2.69
_cell_volume 2844.0(2)
_computing_cell_refinement 'Bruker SAINT'
_computing_data_collection 'Bruker APEX2'
_computing_data_reduction 'Bruker SAINT'
_computing_molecular_graphics 'Bruker SHELXTL'
_computing_publication_material 'Bruker SHELXTL'
_computing_structure_refinement 'SHELXL-2014/7 (Sheldrick, 2014)'
_computing_structure_solution 'SHELXS-97 (Sheldrick 2008)'
_diffrn_ambient_temperature 200(2)
_diffrn_measured_fraction_theta_full 0.998
_diffrn_measured_fraction_theta_max 0.998
_diffrn_measurement_device_type 'Bruker D8 VENTURE'
_diffrn_measurement_method '\f and \w scans'
_diffrn_radiation_type MoK\a
_diffrn_radiation_wavelength 0.71073
_diffrn_reflns_av_R_equivalents 0.0505
_diffrn_reflns_av_unetI/netI 0.0175
_diffrn_reflns_laue_measured_fraction_full 0.998
_diffrn_reflns_laue_measured_fraction_max 0.998
_diffrn_reflns_limit_h_max 13
_diffrn_reflns_limit_h_min -13
_diffrn_reflns_limit_k_max 16
_diffrn_reflns_limit_k_min -16
_diffrn_reflns_limit_l_max 34
_diffrn_reflns_limit_l_min -34
_diffrn_reflns_number 171765
_diffrn_reflns_point_group_measured_fraction_full 0.998
_diffrn_reflns_point_group_measured_fraction_max 0.997
_diffrn_reflns_theta_full 25.242
_diffrn_reflns_theta_max 30.111
_diffrn_reflns_theta_min 2.250
_diffrn_source microsource
_exptl_absorpt_coefficient_mu 0.086
_exptl_absorpt_correction_type multi-scan
_exptl_absorpt_process_details 'SADABS (Sheldrick, V2014/5)'
_exptl_crystal_colour yellow
_exptl_crystal_density_diffrn 1.192
_exptl_crystal_description parallelepiped
_exptl_crystal_F_000 1088
_exptl_crystal_size_max 0.180
_exptl_crystal_size_mid 0.160
_exptl_crystal_size_min 0.140
_exptl_transmission_factor_max 0.7460
_exptl_transmission_factor_min 0.7228
_refine_diff_density_max 0.470
_refine_diff_density_min -0.465
_refine_diff_density_rms 0.173
_refine_ls_abs_structure_details
; 
 Flack x determined using 3046 quotients [(I+)-(I-)]/[(I+)+(I-)] 
 (Parsons, Flack and Wagner, Acta Cryst. B69 (2013) 249-259). 
;
_refine_ls_abs_structure_Flack -0.03(12)
_refine_ls_extinction_method none
_refine_ls_goodness_of_fit_ref 1.162
_refine_ls_hydrogen_treatment constr
_refine_ls_matrix_type full
_refine_ls_number_parameters 340
_refine_ls_number_reflns 8355
_refine_ls_number_restraints 0
_refine_ls_restrained_S_all 1.162
_refine_ls_R_factor_all 0.0534
_refine_ls_R_factor_gt 0.0410
_refine_ls_shift/su_max 0.000
_refine_ls_shift/su_mean 0.000
_refine_ls_structure_factor_coef Fsqd
_refine_ls_weighting_details 'w=1/[\s^2^(Fo^2^)+(0.0698P)^2^+0.3524P] where P=(Fo^2^+2Fc^2^)/3'
_refine_ls_weighting_scheme calc
_refine_ls_wR_factor_gt 0.1127
_refine_ls_wR_factor_ref 0.1272
_reflns_Friedel_coverage 0.790
_reflns_friedel_fraction_full 0.999
_reflns_friedel_fraction_max 0.997
_reflns_number_gt 7480
_reflns_number_total 8355
_reflns_threshold_expression 'I > 2\s(I)'
_cod_data_source_file c5ob02437d2.cif
_cod_data_source_block xm111k_a
_cod_depositor_comments 'Adding full bibliography for 7154968.cif.'
_cod_database_code 7154968
_shelx_shelxl_version_number 2014/7
_shelx_space_group_comment
; 
The symmetry employed for this shelxl refinement is uniquely defined 
by the following loop, which should always be used as a source of 
symmetry information in preference to the above space-group names. 
They are only intended as comments. 
;
_shelx_estimated_absorpt_t_min 0.985
_shelx_estimated_absorpt_t_max 0.988
_exptl_absorpt_special_details 'Blessing, Acta Cryst. (1995) A51, 33-38'

loop_
_space_group_symop_operation_xyz
'x, y, z'
'-x+1/2, -y, z+1/2'
'-x, y+1/2, -z+1/2'
'x+1/2, -y+1/2, -z'

loop_
_atom_site_label
_atom_site_type_symbol
_atom_site_fract_x
_atom_site_fract_y
_atom_site_fract_z
_atom_site_U_iso_or_equiv
_atom_site_adp_type
_atom_site_occupancy
_atom_site_site_symmetry_order
_atom_site_calc_flag
_atom_site_refinement_flags_posn
_atom_site_refinement_flags_adp
F1 F 0.6590(3) 0.84122(17) 0.35298(8) 0.0937(8) Uani 1 1 d . .
O1 O 0.37583(17) 0.12895(15) 0.57796(8) 0.0457(4) Uani 1 1 d . .
O2 O 0.96082(14) 0.43366(14) 0.58345(6) 0.0374(3) Uani 1 1 d . .
O3 O 0.87354(13) 0.32083(12) 0.65005(6) 0.0290(3) Uani 1 1 d . .
O4 O 0.47416(16) 0.28837(13) 0.67227(6) 0.0365(3) Uani 1 1 d . .
O5 O 0.62249(13) 0.43276(11) 0.68325(5) 0.0274(3) Uani 1 1 d . .
C1 C 0.7672(3) 0.6322(2) 0.45025(10) 0.0453(6) Uani 1 1 d . .
H1 H 0.8343 0.5749 0.4532 0.054 Uiso 1 1 calc R U
C2 C 0.7627(4) 0.6983(3) 0.40355(11) 0.0638(9) Uani 1 1 d . .
H2 H 0.8277 0.6881 0.3750 0.077 Uiso 1 1 calc R U
C3 C 0.6633(4) 0.7783(2) 0.39932(10) 0.0570(8) Uani 1 1 d . .
C4 C 0.5695(3) 0.7981(2) 0.43998(12) 0.0518(6) Uani 1 1 d . .
H4 H 0.5021 0.8549 0.4362 0.062 Uiso 1 1 calc R U
C5 C 0.5761(3) 0.73246(18) 0.48688(11) 0.0402(5) Uani 1 1 d . .
H5 H 0.5121 0.7447 0.5156 0.048 Uiso 1 1 calc R U
C6 C 0.6748(2) 0.64900(15) 0.49261(8) 0.0289(4) Uani 1 1 d . .
C7 C 0.6846(2) 0.58292(15) 0.54416(8) 0.0275(4) Uani 1 1 d . .
C8 C 0.6736(3) 0.63073(18) 0.59278(10) 0.0479(6) Uani 1 1 d . .
H8A H 0.6591 0.7090 0.5954 0.057 Uiso 1 1 calc R U
H8B H 0.6802 0.5868 0.6251 0.057 Uiso 1 1 calc R U
C9 C 0.70713(19) 0.45836(14) 0.53630(7) 0.0238(3) Uani 1 1 d . .
H9 H 0.7889 0.4488 0.5120 0.029 Uiso 1 1 calc R U
N10 N 0.73420(14) 0.39665(12) 0.58735(6) 0.0211(3) Uani 1 1 d . .
N11 N 0.62923(14) 0.32840(11) 0.60705(6) 0.0198(3) Uani 1 1 d . .
C12 C 0.58558(17) 0.23502(14) 0.57136(7) 0.0226(3) Uani 1 1 d . .
C13 C 0.6013(2) 0.27667(15) 0.51124(8) 0.0312(4) Uani 1 1 d . .
H13A H 0.6931 0.2555 0.4972 0.037 Uiso 1 1 calc R U
H13B H 0.5315 0.2400 0.4879 0.037 Uiso 1 1 calc R U
C14 C 0.5843(2) 0.40318(16) 0.50766(8) 0.0315(4) Uani 1 1 d . .
H14A H 0.4978 0.4261 0.5257 0.038 Uiso 1 1 calc R U
H14B H 0.5805 0.4268 0.4688 0.038 Uiso 1 1 calc R U
C15 C 0.66498(18) 0.12705(14) 0.58153(8) 0.0263(3) Uani 1 1 d . .
C16 C 0.7141(2) 0.10105(17) 0.63330(9) 0.0362(4) Uani 1 1 d . .
H16 H 0.6977 0.1505 0.6631 0.043 Uiso 1 1 calc R U
C17 C 0.7874(3) 0.0028(2) 0.64182(12) 0.0501(6) Uani 1 1 d . .
H17 H 0.8204 -0.0145 0.6775 0.060 Uiso 1 1 calc R U
C18 C 0.8124(3) -0.0695(2) 0.59901(14) 0.0534(7) Uani 1 1 d . .
H18 H 0.8649 -0.1353 0.6048 0.064 Uiso 1 1 calc R U
C19 C 0.7611(3) -0.0459(2) 0.54793(13) 0.0515(6) Uani 1 1 d . .
H19 H 0.7768 -0.0963 0.5185 0.062 Uiso 1 1 calc R U
C20 C 0.6862(3) 0.05130(18) 0.53890(10) 0.0392(5) Uani 1 1 d . .
H20 H 0.6495 0.0662 0.5036 0.047 Uiso 1 1 calc R U
C21 C 0.43077(19) 0.21809(18) 0.57854(8) 0.0316(4) Uani 1 1 d . .
H21 H 0.3752 0.2824 0.5838 0.038 Uiso 1 1 calc R U
C22 C 0.86720(18) 0.38551(15) 0.60576(7) 0.0245(3) Uani 1 1 d . .
C23 C 1.00302(19) 0.3084(2) 0.68102(9) 0.0366(4) Uani 1 1 d . .
C24 C 1.0474(4) 0.4224(3) 0.70142(15) 0.0768(11) Uani 1 1 d . .
H24A H 1.0788 0.4676 0.6704 0.115 Uiso 1 1 calc R U
H24B H 1.1224 0.4137 0.7279 0.115 Uiso 1 1 calc R U
H24C H 0.9696 0.4595 0.7192 0.115 Uiso 1 1 calc R U
C25 C 0.9609(3) 0.2364(3) 0.72901(11) 0.0546(7) Uani 1 1 d . .
H25A H 0.8887 0.2743 0.7499 0.082 Uiso 1 1 calc R U
H25B H 1.0404 0.2235 0.7528 0.082 Uiso 1 1 calc R U
H25C H 0.9263 0.1646 0.7155 0.082 Uiso 1 1 calc R U
C26 C 1.1070(3) 0.2487(5) 0.64594(13) 0.0880(15) Uani 1 1 d . .
H26A H 1.0672 0.1790 0.6321 0.132 Uiso 1 1 calc R U
H26B H 1.1885 0.2317 0.6679 0.132 Uiso 1 1 calc R U
H26C H 1.1328 0.2964 0.6150 0.132 Uiso 1 1 calc R U
C27 C 0.56738(18) 0.34744(14) 0.65668(7) 0.0234(3) Uani 1 1 d . .
C28 C 0.5548(2) 0.47930(19) 0.73294(8) 0.0343(4) Uani 1 1 d . .
C29 C 0.4228(3) 0.5338(3) 0.71517(12) 0.0534(7) Uani 1 1 d . .
H29A H 0.4418 0.5880 0.6860 0.080 Uiso 1 1 calc R U
H29B H 0.3811 0.5722 0.7465 0.080 Uiso 1 1 calc R U
H29C H 0.3595 0.4766 0.7014 0.080 Uiso 1 1 calc R U
C30 C 0.5330(4) 0.3900(3) 0.77608(10) 0.0641(9) Uani 1 1 d . .
H30A H 0.4559 0.3423 0.7653 0.096 Uiso 1 1 calc R U
H30B H 0.5129 0.4254 0.8114 0.096 Uiso 1 1 calc R U
H30C H 0.6163 0.3446 0.7794 0.096 Uiso 1 1 calc R U
C31 C 0.6576(3) 0.5661(3) 0.75211(13) 0.0619(8) Uani 1 1 d . .
H31A H 0.7436 0.5292 0.7623 0.093 Uiso 1 1 calc R U
H31B H 0.6205 0.6059 0.7840 0.093 Uiso 1 1 calc R U
H31C H 0.6750 0.6195 0.7224 0.093 Uiso 1 1 calc R U

loop_
_atom_site_aniso_label
_atom_site_aniso_U_11
_atom_site_aniso_U_22
_atom_site_aniso_U_33
_atom_site_aniso_U_23
_atom_site_aniso_U_13
_atom_site_aniso_U_12
F1 0.171(3) 0.0626(11) 0.0477(10) 0.0298(9) -0.0152(13) 0.0096(14)
O1 0.0325(7) 0.0447(9) 0.0599(10) -0.0169(8) 0.0027(7) -0.0171(7)
O2 0.0253(6) 0.0497(9) 0.0372(7) 0.0124(7) 0.0016(6) -0.0102(6)
O3 0.0206(5) 0.0345(7) 0.0318(7) 0.0100(5) -0.0028(5) -0.0015(5)
O4 0.0366(7) 0.0398(8) 0.0331(7) -0.0064(6) 0.0124(6) -0.0146(6)
O5 0.0263(6) 0.0301(6) 0.0259(6) -0.0095(5) 0.0031(5) -0.0026(5)
C1 0.0635(15) 0.0339(10) 0.0384(11) 0.0093(9) 0.0152(11) 0.0131(10)
C2 0.107(3) 0.0476(14) 0.0370(12) 0.0123(11) 0.0206(15) 0.0128(16)
C3 0.100(2) 0.0365(12) 0.0345(12) 0.0129(9) -0.0141(13) -0.0023(13)
C4 0.0597(15) 0.0329(10) 0.0630(16) 0.0149(11) -0.0211(13) 0.0060(11)
C5 0.0414(11) 0.0309(9) 0.0484(12) 0.0069(9) -0.0023(9) 0.0061(9)
C6 0.0360(9) 0.0201(7) 0.0307(9) 0.0019(7) -0.0007(7) -0.0003(7)
C7 0.0329(9) 0.0211(7) 0.0286(8) 0.0034(6) 0.0028(7) -0.0003(7)
C8 0.0867(19) 0.0221(9) 0.0349(11) 0.0008(8) 0.0084(11) -0.0011(10)
C9 0.0299(8) 0.0202(7) 0.0214(7) 0.0023(6) 0.0009(6) 0.0004(6)
N10 0.0207(6) 0.0198(6) 0.0228(6) 0.0036(5) 0.0010(5) -0.0029(5)
N11 0.0184(6) 0.0201(6) 0.0209(6) -0.0027(5) 0.0009(5) -0.0037(5)
C12 0.0248(7) 0.0208(7) 0.0222(7) -0.0040(6) -0.0001(6) -0.0033(6)
C13 0.0454(11) 0.0255(8) 0.0225(8) -0.0029(6) -0.0010(7) -0.0052(8)
C14 0.0414(10) 0.0268(8) 0.0263(8) 0.0020(7) -0.0111(8) -0.0012(8)
C15 0.0255(8) 0.0195(7) 0.0339(9) -0.0016(7) 0.0037(7) -0.0038(6)
C16 0.0478(11) 0.0253(8) 0.0356(10) 0.0035(7) 0.0018(9) 0.0036(8)
C17 0.0621(16) 0.0307(10) 0.0574(15) 0.0120(10) -0.0071(13) 0.0078(11)
C18 0.0527(14) 0.0251(9) 0.082(2) 0.0037(11) -0.0033(13) 0.0081(10)
C19 0.0576(15) 0.0287(10) 0.0682(16) -0.0157(11) 0.0039(13) 0.0063(10)
C20 0.0459(12) 0.0286(9) 0.0430(11) -0.0108(8) 0.0000(9) 0.0009(9)
C21 0.0247(8) 0.0372(10) 0.0327(9) -0.0090(8) -0.0021(7) -0.0036(7)
C22 0.0221(7) 0.0259(8) 0.0255(8) 0.0012(6) 0.0011(6) -0.0024(6)
C23 0.0222(8) 0.0569(13) 0.0308(9) 0.0083(9) -0.0039(7) 0.0007(8)
C24 0.086(2) 0.084(2) 0.0606(18) 0.0170(17) -0.0367(17) -0.043(2)
C25 0.0448(13) 0.0727(18) 0.0463(13) 0.0263(13) -0.0113(11) -0.0013(13)
C26 0.0525(17) 0.161(4) 0.0504(16) 0.010(2) 0.0039(13) 0.063(2)
C27 0.0224(7) 0.0245(7) 0.0234(7) -0.0026(6) 0.0012(6) -0.0005(6)
C28 0.0373(10) 0.0388(10) 0.0268(8) -0.0118(8) 0.0029(8) 0.0063(8)
C29 0.0423(12) 0.0636(17) 0.0543(14) -0.0123(13) 0.0044(11) 0.0189(12)
C30 0.103(2) 0.0637(17) 0.0258(11) 0.0002(11) 0.0134(13) 0.0159(18)
C31 0.0562(15) 0.0699(18) 0.0595(16) -0.0448(15) 0.0036(13) -0.0081(14)

loop_
_atom_type_symbol
_atom_type_description
_atom_type_scat_dispersion_real
_atom_type_scat_dispersion_imag
_atom_type_scat_source
C C 0.0033 0.0016 'International Tables Vol C Tables 4.2.6.8 and 6.1.1.4'
H H 0.0000 0.0000 'International Tables Vol C Tables 4.2.6.8 and 6.1.1.4'
N N 0.0061 0.0033 'International Tables Vol C Tables 4.2.6.8 and 6.1.1.4'
O O 0.0106 0.0060 'International Tables Vol C Tables 4.2.6.8 and 6.1.1.4'
F F 0.0171 0.0103 'International Tables Vol C Tables 4.2.6.8 and 6.1.1.4'

loop_
_geom_angle_atom_site_label_1
_geom_angle_atom_site_label_2
_geom_angle_atom_site_label_3
_geom_angle
C22 O3 C23 120.86(15)
C27 O5 C28 120.51(15)
C6 C1 C2 120.6(2)
C6 C1 H1 119.7
C2 C1 H1 119.7
C3 C2 C1 119.0(3)
C3 C2 H2 120.5
C1 C2 H2 120.5
F1 C3 C2 118.2(3)
F1 C3 C4 119.1(3)
C2 C3 C4 122.7(2)
C3 C4 C5 117.8(2)
C3 C4 H4 121.1
C5 C4 H4 121.1
C4 C5 C6 121.3(2)
C4 C5 H5 119.3
C6 C5 H5 119.3
C1 C6 C5 118.57(19)
C1 C6 C7 120.73(18)
C5 C6 C7 120.64(19)
C8 C7 C6 121.50(17)
C8 C7 C9 123.38(17)
C6 C7 C9 115.12(16)
C7 C8 H8A 120.0
C7 C8 H8B 120.0
H8A C8 H8B 120.0
N10 C9 C7 114.34(14)
N10 C9 C14 107.98(14)
C7 C9 C14 111.53(15)
N10 C9 H9 107.6
C7 C9 H9 107.6
C14 C9 H9 107.6
C22 N10 N11 121.42(14)
C22 N10 C9 119.52(14)
N11 N10 C9 117.00(13)
C27 N11 N10 121.95(14)
C27 N11 C12 121.23(14)
N10 N11 C12 116.82(13)
N11 C12 C15 113.49(14)
N11 C12 C21 108.42(14)
C15 C12 C21 111.63(15)
N11 C12 C13 106.47(13)
C15 C12 C13 111.98(14)
C21 C12 C13 104.30(15)
C14 C13 C12 111.19(15)
C14 C13 H13A 109.4
C12 C13 H13A 109.4
C14 C13 H13B 109.4
C12 C13 H13B 109.4
H13A C13 H13B 108.0
C13 C14 C9 108.44(16)
C13 C14 H14A 110.0
C9 C14 H14A 110.0
C13 C14 H14B 110.0
C9 C14 H14B 110.0
H14A C14 H14B 108.4
C16 C15 C20 118.78(19)
C16 C15 C12 120.88(17)
C20 C15 C12 120.32(18)
C15 C16 C17 120.2(2)
C15 C16 H16 119.9
C17 C16 H16 119.9
C18 C17 C16 120.6(2)
C18 C17 H17 119.7
C16 C17 H17 119.7
C19 C18 C17 119.6(2)
C19 C18 H18 120.2
C17 C18 H18 120.2
C18 C19 C20 120.5(2)
C18 C19 H19 119.8
C20 C19 H19 119.8
C19 C20 C15 120.3(2)
C19 C20 H20 119.9
C15 C20 H20 119.9
O1 C21 C12 123.95(19)
O1 C21 H21 118.0
C12 C21 H21 118.0
O2 C22 O3 127.44(17)
O2 C22 N10 121.16(16)
O3 C22 N10 111.36(14)
O3 C23 C26 109.4(2)
O3 C23 C25 102.78(16)
C26 C23 C25 110.6(3)
O3 C23 C24 108.7(2)
C26 C23 C24 114.9(3)
C25 C23 C24 109.7(2)
C23 C24 H24A 109.5
C23 C24 H24B 109.5
H24A C24 H24B 109.5
C23 C24 H24C 109.5
H24A C24 H24C 109.5
H24B C24 H24C 109.5
C23 C25 H25A 109.5
C23 C25 H25B 109.5
H25A C25 H25B 109.5
C23 C25 H25C 109.5
H25A C25 H25C 109.5
H25B C25 H25C 109.5
C23 C26 H26A 109.5
C23 C26 H26B 109.5
H26A C26 H26B 109.5
C23 C26 H26C 109.5
H26A C26 H26C 109.5
H26B C26 H26C 109.5
O4 C27 O5 126.92(17)
O4 C27 N11 120.62(16)
O5 C27 N11 112.45(15)
O5 C28 C29 107.87(18)
O5 C28 C30 111.31(18)
C29 C28 C30 112.7(2)
O5 C28 C31 102.40(18)
C29 C28 C31 110.8(2)
C30 C28 C31 111.2(2)
C28 C29 H29A 109.5
C28 C29 H29B 109.5
H29A C29 H29B 109.5
C28 C29 H29C 109.5
H29A C29 H29C 109.5
H29B C29 H29C 109.5
C28 C30 H30A 109.5
C28 C30 H30B 109.5
H30A C30 H30B 109.5
C28 C30 H30C 109.5
H30A C30 H30C 109.5
H30B C30 H30C 109.5
C28 C31 H31A 109.5
C28 C31 H31B 109.5
H31A C31 H31B 109.5
C28 C31 H31C 109.5
H31A C31 H31C 109.5
H31B C31 H31C 109.5

loop_
_geom_bond_atom_site_label_1
_geom_bond_atom_site_label_2
_geom_bond_distance
F1 C3 1.358(3)
O1 C21 1.194(3)
O2 C22 1.209(2)
O3 C22 1.330(2)
O3 C23 1.478(2)
O4 C27 1.212(2)
O5 C27 1.323(2)
O5 C28 1.487(2)
C1 C6 1.385(3)
C1 C2 1.387(3)
C1 H1 0.9500
C2 C3 1.366(5)
C2 H2 0.9500
C3 C4 1.369(5)
C4 C5 1.389(3)
C4 H4 0.9500
C5 C6 1.394(3)
C5 H5 0.9500
C6 C7 1.488(3)
C7 C8 1.321(3)
C7 C9 1.519(2)
C8 H8A 0.9500
C8 H8B 0.9500
C9 N10 1.471(2)
C9 C14 1.535(3)
C9 H9 1.0000
N10 C22 1.378(2)
N10 N11 1.3946(18)
N11 C27 1.371(2)
N11 C12 1.479(2)
C12 C15 1.527(2)
C12 C21 1.532(2)
C12 C13 1.556(2)
C13 C14 1.526(3)
C13 H13A 0.9900
C13 H13B 0.9900
C14 H14A 0.9900
C14 H14B 0.9900
C15 C16 1.385(3)
C15 C20 1.395(3)
C16 C17 1.391(3)
C16 H16 0.9500
C17 C18 1.378(4)
C17 H17 0.9500
C18 C19 1.371(4)
C18 H18 0.9500
C19 C20 1.391(3)
C19 H19 0.9500
C20 H20 0.9500
C21 H21 0.9500
C23 C26 1.506(4)
C23 C25 1.510(3)
C23 C24 1.515(4)
C24 H24A 0.9800
C24 H24B 0.9800
C24 H24C 0.9800
C25 H25A 0.9800
C25 H25B 0.9800
C25 H25C 0.9800
C26 H26A 0.9800
C26 H26B 0.9800
C26 H26C 0.9800
C28 C29 1.506(3)
C28 C30 1.514(4)
C28 C31 1.517(4)
C29 H29A 0.9800
C29 H29B 0.9800
C29 H29C 0.9800
C30 H30A 0.9800
C30 H30B 0.9800
C30 H30C 0.9800
C31 H31A 0.9800
C31 H31B 0.9800
C31 H31C 0.9800
